data_4322353
loop_
_publ_author_name
'Tuqiang Chen'
'Eileen N. Duesler'
'Robert T. Paine'
'Heinrich N\"oth'

_publ_section_title
;
 Synthesis and Chemistry of Bis(borylphosphino)silanes and -germanes
;
_journal_name_full 'Inorganic Chemistry'
_journal_page_first 4993
_journal_page_last 4999
_journal_paper_doi 10.1021/ic990507e
_journal_volume 38
_journal_year 1999
_chemical_formula_sum 'C44 H86 B2 Li2 N4 O4 P2 Si'
_chemical_formula_weight 860.70
_chemical_name_systematic
;
 ?
;
_space_group_IT_number 2
_symmetry_cell_setting triclinic
_symmetry_space_group_name_Hall '-P 1'
_symmetry_space_group_name_H-M 'P -1'
_atom_sites_solution_hydrogens geom
_atom_sites_solution_primary direct
_atom_sites_solution_secondary difmap
_audit_creation_method SHELXL-97
_cell_angle_alpha 91.31(3)
_cell_angle_beta 101.23(3)
_cell_angle_gamma 109.95(3)
_cell_formula_units_Z 2
_cell_length_a 11.071(2)
_cell_length_b 14.937(3)
_cell_length_c 18.080(4)
_cell_measurement_reflns_used 41
_cell_measurement_temperature 293(2)
_cell_measurement_theta_max 12.47
_cell_measurement_theta_min 4.74
_cell_volume 2743.7(12)
_computing_cell_refinement 'XSCANS V2.2 (Siemens, 1994)'
_computing_data_collection 'XSCANS V2.2 (Siemens, 1994)'
_computing_data_reduction 'XSCANS V2.2 (Siemens, 1994)'
_computing_molecular_graphics 'SHELXTL V5.0 (Siemens, 1994)'
_computing_publication_material 'SHELXL-97 (Sheldrick, 1997)'
_computing_structure_refinement 'SHELXL-97 (Sheldrick, 1997)'
_computing_structure_solution 'SHELXS-97 (Sheldrick, 1990)'
_diffrn_ambient_temperature 293(2)
_diffrn_measured_fraction_theta_full .997
_diffrn_measured_fraction_theta_max .997
_diffrn_measurement_device_type 'Siemens P4'
_diffrn_measurement_method 'profile data from \w scans'
_diffrn_radiation_monochromator graphite
_diffrn_radiation_source 'fine-focus sealed tube'
_diffrn_radiation_type MoK\a
_diffrn_radiation_wavelength 0.71073
_diffrn_reflns_av_R_equivalents 0.0490
_diffrn_reflns_av_sigmaI/netI 0.1205
_diffrn_reflns_limit_h_max 11
_diffrn_reflns_limit_h_min -11
_diffrn_reflns_limit_k_max 16
_diffrn_reflns_limit_k_min -16
_diffrn_reflns_limit_l_max 19
_diffrn_reflns_limit_l_min -19
_diffrn_reflns_number 14324
_diffrn_reflns_theta_full 22.50
_diffrn_reflns_theta_max 22.50
_diffrn_reflns_theta_min 1.77
_diffrn_standards_decay_% 0.0
_diffrn_standards_interval_count 97
_diffrn_standards_number 3
_exptl_absorpt_coefficient_mu 0.140
_exptl_absorpt_correction_T_max 0.8867
_exptl_absorpt_correction_T_min 0.8571
_exptl_absorpt_correction_type 'psi-scan corrections'
_exptl_crystal_colour colorless
_exptl_crystal_density_diffrn 1.042
_exptl_crystal_density_method 'not measured'
_exptl_crystal_description chip
_exptl_crystal_F_000 940
_exptl_crystal_size_max 0.552
_exptl_crystal_size_mid 0.460
_exptl_crystal_size_min 0.322
_refine_diff_density_max .351
_refine_diff_density_min -.315
_refine_diff_density_rms .035
_refine_ls_extinction_method none
_refine_ls_goodness_of_fit_ref 1.008
_refine_ls_hydrogen_treatment mixed
_refine_ls_matrix_type full
_refine_ls_number_parameters 532
_refine_ls_number_reflns 7162
_refine_ls_number_restraints 0
_refine_ls_restrained_S_all 1.008
_refine_ls_R_factor_all 0.0970
_refine_ls_R_factor_gt 0.0447
_refine_ls_shift/su_max 0.001
_refine_ls_shift/su_mean 0.000
_refine_ls_structure_factor_coef Fsqd
_refine_ls_weighting_details
; calc
 [0.00000+1.00000exp(4.00(sin\q/\l)^2^)]/
   [\s^2^(Fo^2^)+0.0000+0.0000*P+(0.0400P)^2^+0.0000sin\q/\l]
 where P = 0.33333Fo^2^ + 0.66667Fc^2^
;
_refine_ls_weighting_scheme calc
_refine_ls_wR_factor_gt 0.0936
_refine_ls_wR_factor_ref 0.1059
_reflns_number_gt 3539
_reflns_number_total 7162
_reflns_threshold_expression >2sigma(I)
_cod_data_source_file ic990507e_1.cif
_cod_data_source_block tc4/11
_cod_original_cell_volume 2743.7(10)
_cod_database_code 4322353

loop_
_symmetry_equiv_pos_as_xyz
'x, y, z'
'-x, -y, -z'

loop_
_atom_site_label
_atom_site_type_symbol
_atom_site_fract_x
_atom_site_fract_y
_atom_site_fract_z
_atom_site_U_iso_or_equiv
_atom_site_adp_type
_atom_site_occupancy
_atom_site_symmetry_multiplicity
_atom_site_calc_flag
_atom_site_refinement_flags
_atom_site_disorder_assembly
_atom_site_disorder_group
P1 P 0.23610(9) 0.59925(7) 0.74762(5) 0.0411(3) Uani 1 1 d . . .
P2 P 0.28883(9) 0.82031(7) 0.71265(5) 0.0410(3) Uani 1 1 d . . .
B1 B 0.2614(4) 0.4870(3) 0.7891(2) 0.0391(10) Uani 1 1 d . . .
N1 N 0.3675(3) 0.45379(19) 0.78434(16) 0.0422(7) Uani 1 1 d . . .
N2 N 0.1558(3) 0.42893(19) 0.82373(15) 0.0418(7) Uani 1 1 d . . .
N3 N 0.4919(3) 1.01392(19) 0.70403(16) 0.0423(7) Uani 1 1 d . . .
N4 N 0.2701(3) 1.0084(2) 0.7191(2) 0.0582(9) Uani 1 1 d . . .
B2 B 0.3628(4) 0.9575(3) 0.7122(2) 0.0424(10) Uani 1 1 d . . .
C1 C 0.4050(4) 0.3925(3) 0.8405(2) 0.0560(11) Uani 1 1 d . . .
H1 H 0.3314 0.3700 0.8662 0.070 Uiso 1 1 calc R . .
C2 C 0.5245(4) 0.4459(3) 0.9031(2) 0.0835(14) Uani 1 1 d . . .
H2A H 0.5136 0.5015 0.9240 0.104 Uiso 1 1 calc R . .
H2B H 0.6022 0.4650 0.8825 0.104 Uiso 1 1 calc R . .
H2C H 0.5331 0.4047 0.9422 0.104 Uiso 1 1 calc R . .
C3 C 0.4181(4) 0.3017(3) 0.8084(3) 0.0859(15) Uani 1 1 d . . .
H3A H 0.3416 0.2685 0.7696 0.107 Uiso 1 1 calc R . .
H3B H 0.4258 0.2612 0.8481 0.107 Uiso 1 1 calc R . .
H3C H 0.4951 0.3185 0.7872 0.107 Uiso 1 1 calc R . .
C4 C 0.4365(4) 0.4807(3) 0.7224(2) 0.0537(10) Uani 1 1 d . . .
H4 H 0.4197 0.5381 0.7057 0.067 Uiso 1 1 calc R . .
C5 C 0.5873(4) 0.5102(3) 0.7415(3) 0.0794(14) Uani 1 1 d . . .
H5A H 0.6235 0.5580 0.7841 0.099 Uiso 1 1 calc R . .
H5B H 0.6217 0.5358 0.6987 0.099 Uiso 1 1 calc R . .
H5C H 0.6108 0.4553 0.7538 0.099 Uiso 1 1 calc R . .
C6 C 0.3784(4) 0.4076(3) 0.6532(2) 0.0851(15) Uani 1 1 d . . .
H6A H 0.2844 0.3899 0.6414 0.106 Uiso 1 1 calc R . .
H6B H 0.4010 0.3519 0.6637 0.106 Uiso 1 1 calc R . .
H6C H 0.4132 0.4350 0.6109 0.106 Uiso 1 1 calc R . .
C7 C 0.0931(4) 0.3267(3) 0.7975(2) 0.0523(10) Uani 1 1 d . . .
H7 H 0.1615 0.3089 0.7806 0.065 Uiso 1 1 calc R . .
C8 C -0.0171(4) 0.3062(3) 0.7278(2) 0.0809(14) Uani 1 1 d . . .
H8A H 0.0124 0.3486 0.6907 0.101 Uiso 1 1 calc R . .
H8B H -0.0916 0.3159 0.7415 0.101 Uiso 1 1 calc R . .
H8C H -0.0420 0.2411 0.7070 0.101 Uiso 1 1 calc R . .
C9 C 0.0509(4) 0.2589(3) 0.8574(2) 0.0768(13) Uani 1 1 d . . .
H9A H 0.1229 0.2723 0.9004 0.096 Uiso 1 1 calc R . .
H9B H 0.0259 0.1939 0.8364 0.096 Uiso 1 1 calc R . .
H9C H -0.0225 0.2679 0.8731 0.096 Uiso 1 1 calc R . .
C10 C 0.0987(4) 0.4742(3) 0.8741(2) 0.0586(11) Uani 1 1 d . . .
H10 H 0.1385 0.5426 0.8686 0.073 Uiso 1 1 calc R . .
C11 C 0.1461(5) 0.4678(4) 0.9565(2) 0.0941(16) Uani 1 1 d . . .
H11A H 0.2395 0.4822 0.9672 0.118 Uiso 1 1 calc R . .
H11B H 0.1031 0.4043 0.9690 0.118 Uiso 1 1 calc R . .
H11C H 0.1261 0.5129 0.9862 0.118 Uiso 1 1 calc R . .
C12 C -0.0472(4) 0.4554(4) 0.8512(3) 0.0894(16) Uani 1 1 d . . .
H12A H -0.0703 0.4618 0.7981 0.112 Uiso 1 1 calc R . .
H12B H -0.0687 0.5007 0.8796 0.112 Uiso 1 1 calc R . .
H12C H -0.0953 0.3917 0.8613 0.112 Uiso 1 1 calc R . .
C13 C 0.5741(3) 0.9671(3) 0.6754(2) 0.0511(10) Uani 1 1 d . . .
H13 H 0.5445 0.9016 0.6898 0.064 Uiso 1 1 calc R . .
C14 C 0.7229(3) 1.0081(3) 0.7080(2) 0.0657(12) Uani 1 1 d . . .
H14A H 0.7391 1.0134 0.7623 0.082 Uiso 1 1 calc R . .
H14B H 0.7593 1.0703 0.6912 0.082 Uiso 1 1 calc R . .
H14C H 0.7634 0.9664 0.6909 0.082 Uiso 1 1 calc R . .
C15 C 0.5487(4) 0.9573(3) 0.5888(2) 0.0780(13) Uani 1 1 d . . .
H15A H 0.4557 0.9295 0.5683 0.097 Uiso 1 1 calc R . .
H15B H 0.5916 0.9168 0.5724 0.097 Uiso 1 1 calc R . .
H15C H 0.5828 1.0193 0.5713 0.097 Uiso 1 1 calc R . .
C16 C 0.5389(4) 1.1193(3) 0.7184(2) 0.0591(11) Uani 1 1 d . . .
H16 H 0.4620 1.1341 0.7254 0.074 Uiso 1 1 calc R . .
C17 C 0.5843(4) 1.1751(3) 0.6534(3) 0.0936(16) Uani 1 1 d . . .
H17A H 0.5178 1.1508 0.6078 0.117 Uiso 1 1 calc R . .
H17B H 0.6645 1.1681 0.6465 0.117 Uiso 1 1 calc R . .
H17C H 0.5993 1.2415 0.6650 0.117 Uiso 1 1 calc R . .
C18 C 0.6404(4) 1.1572(3) 0.7931(3) 0.0825(14) Uani 1 1 d . . .
H18A H 0.6080 1.1216 0.8331 0.103 Uiso 1 1 calc R . .
H18B H 0.6551 1.2236 0.8045 0.103 Uiso 1 1 calc R . .
H18C H 0.7216 1.1500 0.7885 0.103 Uiso 1 1 calc R . .
C19 C 0.2081(5) 0.9894(3) 0.7860(4) 0.0901(17) Uani 1 1 d . . .
H19 H 0.1522 0.9216 0.7801 0.113 Uiso 1 1 calc R . .
C20 C 0.3140(6) 1.0065(4) 0.8569(3) 0.110(2) Uani 1 1 d . . .
H20A H 0.3659 0.9676 0.8518 0.137 Uiso 1 1 calc R . .
H20B H 0.2740 0.9900 0.8997 0.137 Uiso 1 1 calc R . .
H20C H 0.3695 1.0727 0.8644 0.137 Uiso 1 1 calc R . .
C21 C 0.1229(6) 1.0482(4) 0.7956(4) 0.159(3) Uani 1 1 d . . .
H21A H 0.0535 1.0358 0.7514 0.198 Uiso 1 1 calc R . .
H21B H 0.1759 1.1150 0.8024 0.198 Uiso 1 1 calc R . .
H21C H 0.0856 1.0310 0.8392 0.198 Uiso 1 1 calc R . .
C22 C 0.1929(5) 1.0138(3) 0.6435(4) 0.130(3) Uani 1 1 d . . .
H22 H 0.2420 0.9938 0.6109 0.163 Uiso 1 1 calc R . .
C23 C 0.0588(5) 0.9296(4) 0.6218(4) 0.146(3) Uani 1 1 d . . .
H23A H 0.0704 0.8715 0.6372 0.182 Uiso 1 1 calc R . .
H23B H 0.0265 0.9229 0.5679 0.182 Uiso 1 1 calc R . .
H23C H -0.0034 0.9424 0.6468 0.182 Uiso 1 1 calc R . .
C24 C 0.1997(8) 1.0984(6) 0.6187(5) 0.272(7) Uani 1 1 d . . .
H24A H 0.2890 1.1421 0.6324 0.341 Uiso 1 1 calc R . .
H24B H 0.1445 1.1232 0.6413 0.341 Uiso 1 1 calc R . .
H24C H 0.1704 1.0908 0.5646 0.341 Uiso 1 1 calc R . .
Si Si 0.40778(9) 0.72700(7) 0.73879(5) 0.0363(2) Uani 1 1 d . . .
C25 C 0.5395(3) 0.7710(2) 0.82924(18) 0.0392(9) Uani 1 1 d . . .
C26 C 0.5776(4) 0.7068(3) 0.8743(2) 0.0549(10) Uani 1 1 d . . .
H26 H 0.5389 0.6418 0.8585 0.069 Uiso 1 1 calc R . .
C27 C 0.6708(4) 0.7359(3) 0.9417(2) 0.0683(12) Uani 1 1 d . . .
H27 H 0.6935 0.6908 0.9703 0.085 Uiso 1 1 calc R . .
C28 C 0.7294(4) 0.8312(4) 0.9660(2) 0.0773(14) Uani 1 1 d . . .
H28 H 0.7927 0.8514 1.0109 0.097 Uiso 1 1 calc R . .
C29 C 0.6940(4) 0.8966(3) 0.9237(2) 0.0828(15) Uani 1 1 d . . .
H29 H 0.7331 0.9615 0.9400 0.104 Uiso 1 1 calc R . .
C30 C 0.5997(4) 0.8663(3) 0.8563(2) 0.0631(12) Uani 1 1 d . . .
H30 H 0.5765 0.9119 0.8286 0.079 Uiso 1 1 calc R . .
C31 C 0.4994(3) 0.7121(2) 0.66267(19) 0.0388(8) Uani 1 1 d . . .
C32 C 0.6353(3) 0.7527(3) 0.6718(2) 0.0526(10) Uani 1 1 d . . .
H32 H 0.6854 0.7848 0.7184 0.066 Uiso 1 1 calc R . .
C33 C 0.6981(4) 0.7467(3) 0.6140(3) 0.0693(12) Uani 1 1 d . . .
H33 H 0.7892 0.7741 0.6222 0.087 Uiso 1 1 calc R . .
C34 C 0.6267(5) 0.7009(3) 0.5450(3) 0.0806(14) Uani 1 1 d . . .
H34 H 0.6689 0.6982 0.5057 0.101 Uiso 1 1 calc R . .
C35 C 0.4921(4) 0.6585(3) 0.5336(2) 0.0801(14) Uani 1 1 d . . .
H35 H 0.4431 0.6257 0.4870 0.100 Uiso 1 1 calc R . .
C36 C 0.4303(4) 0.6651(3) 0.5921(2) 0.0595(11) Uani 1 1 d . . .
H36 H 0.3392 0.6369 0.5837 0.074 Uiso 1 1 calc R . .
Li1 Li 0.1238(6) 0.6670(5) 0.6361(3) 0.0545(17) Uani 1 1 d . . .
O1 O -0.0678(3) 0.5917(2) 0.60126(16) 0.0733(8) Uani 1 1 d . . .
O2 O 0.1014(3) 0.6832(2) 0.52197(15) 0.0782(9) Uani 1 1 d . . .
C37 C -0.1380(5) 0.5122(4) 0.6353(3) 0.124(2) Uani 1 1 d . . .
H37A H -0.1057 0.5228 0.6893 0.156 Uiso 1 1 calc R . .
H37B H -0.1263 0.4559 0.6163 0.156 Uiso 1 1 calc R . .
H37C H -0.2298 0.5038 0.6237 0.156 Uiso 1 1 calc R . .
C38 C -0.1128(4) 0.5804(4) 0.5227(3) 0.0848(15) Uani 1 1 d . . .
H38A H -0.2049 0.5736 0.5100 0.106 Uiso 1 1 calc R . .
H38B H -0.1036 0.5235 0.5013 0.106 Uiso 1 1 calc R . .
C39 C -0.0330(4) 0.6660(4) 0.4922(3) 0.0972(17) Uani 1 1 d . . .
H39A H -0.0514 0.6560 0.4373 0.121 Uiso 1 1 calc R . .
H39B H -0.0547 0.7208 0.5062 0.121 Uiso 1 1 calc R . .
C40 C 0.1865(5) 0.7606(4) 0.4917(3) 0.1077(19) Uani 1 1 d . . .
H40A H 0.2763 0.7688 0.5137 0.135 Uiso 1 1 calc R . .
H40B H 0.1704 0.8181 0.5033 0.135 Uiso 1 1 calc R . .
H40C H 0.1703 0.7474 0.4378 0.135 Uiso 1 1 calc R . .
Li2 Li 0.1978(6) 0.7332(4) 0.8210(4) 0.0543(17) Uani 1 1 d . . .
O3 O 0.2525(3) 0.7678(3) 0.93475(16) 0.0877(10) Uani 1 1 d . . .
O4 O 0.0280(3) 0.7323(3) 0.8434(2) 0.0889(10) Uani 1 1 d . . .
C41 C 0.3696(5) 0.7724(5) 0.9838(3) 0.145(3) Uani 1 1 d . . .
H41A H 0.4353 0.7764 0.9551 0.181 Uiso 1 1 calc R . .
H41B H 0.3542 0.7159 1.0103 0.181 Uiso 1 1 calc R . .
H41C H 0.3995 0.8278 1.0197 0.181 Uiso 1 1 calc R . .
C42 C 0.1507(5) 0.7631(4) 0.9681(3) 0.1022(18) Uani 1 1 d . . .
H42A H 0.1789 0.8175 1.0057 0.128 Uiso 1 1 calc R . .
H42B H 0.1289 0.7056 0.9942 0.128 Uiso 1 1 calc R . .
C43 C 0.0359(5) 0.7624(5) 0.9166(3) 0.1084(19) Uani 1 1 d . . .
H43A H -0.0407 0.7211 0.9332 0.135 Uiso 1 1 calc R . .
H43B H 0.0330 0.8266 0.9182 0.135 Uiso 1 1 calc R . .
C44 C -0.0847(5) 0.7293(4) 0.7902(3) 0.126(2) Uani 1 1 d . . .
H44A H -0.0799 0.7072 0.7410 0.158 Uiso 1 1 calc R . .
H44B H -0.0895 0.7922 0.7890 0.158 Uiso 1 1 calc R . .
H44C H -0.1617 0.6865 0.8044 0.158 Uiso 1 1 calc R . .

loop_
_atom_site_aniso_label
_atom_site_aniso_U_11
_atom_site_aniso_U_22
_atom_site_aniso_U_33
_atom_site_aniso_U_23
_atom_site_aniso_U_13
_atom_site_aniso_U_12
P1 0.0326(5) 0.0422(6) 0.0486(6) 0.0076(5) 0.0098(5) 0.0125(5)
P2 0.0349(6) 0.0398(6) 0.0469(6) 0.0063(5) 0.0071(5) 0.0122(4)
B1 0.038(2) 0.042(2) 0.031(2) -0.0063(19) 0.0012(19) 0.011(2)
N1 0.0401(17) 0.0384(17) 0.0510(19) 0.0055(14) 0.0116(15) 0.0164(14)
N2 0.0414(17) 0.0378(17) 0.0476(19) 0.0047(14) 0.0183(15) 0.0109(14)
N3 0.0357(17) 0.0369(17) 0.0519(19) 0.0082(14) 0.0100(14) 0.0090(14)
N4 0.0435(19) 0.0402(19) 0.091(3) 0.0143(18) 0.0145(19) 0.0146(15)
B2 0.040(3) 0.046(3) 0.038(2) 0.007(2) 0.001(2) 0.015(2)
C1 0.050(2) 0.050(2) 0.068(3) 0.012(2) 0.006(2) 0.021(2)
C2 0.080(3) 0.080(3) 0.079(3) 0.017(3) -0.012(3) 0.029(3)
C3 0.086(4) 0.057(3) 0.122(4) 0.015(3) 0.013(3) 0.039(3)
C4 0.054(3) 0.053(2) 0.066(3) 0.006(2) 0.026(2) 0.025(2)
C5 0.055(3) 0.074(3) 0.118(4) 0.007(3) 0.043(3) 0.021(2)
C6 0.088(4) 0.110(4) 0.061(3) -0.006(3) 0.021(3) 0.039(3)
C7 0.047(2) 0.047(2) 0.059(3) 0.008(2) 0.019(2) 0.0081(19)
C8 0.079(3) 0.074(3) 0.064(3) 0.000(2) 0.008(3) -0.001(3)
C9 0.073(3) 0.059(3) 0.092(4) 0.025(3) 0.018(3) 0.013(2)
C10 0.063(3) 0.058(3) 0.062(3) 0.010(2) 0.033(2) 0.020(2)
C11 0.101(4) 0.131(4) 0.057(3) -0.005(3) 0.018(3) 0.049(3)
C12 0.078(3) 0.135(5) 0.080(4) 0.018(3) 0.035(3) 0.060(3)
C13 0.045(2) 0.050(2) 0.058(3) 0.006(2) 0.016(2) 0.0129(19)
C14 0.041(2) 0.062(3) 0.093(3) 0.007(2) 0.023(2) 0.013(2)
C15 0.082(3) 0.082(3) 0.070(3) 0.009(3) 0.032(3) 0.022(3)
C16 0.050(3) 0.045(2) 0.081(3) 0.011(2) 0.018(2) 0.012(2)
C17 0.085(4) 0.067(3) 0.133(5) 0.044(3) 0.034(3) 0.023(3)
C18 0.063(3) 0.060(3) 0.109(4) -0.015(3) 0.013(3) 0.006(2)
C19 0.077(4) 0.054(3) 0.153(5) 0.006(3) 0.064(4) 0.020(3)
C20 0.153(6) 0.090(4) 0.101(4) 0.004(3) 0.073(4) 0.037(4)
C21 0.123(5) 0.097(5) 0.292(9) 0.004(5) 0.114(6) 0.048(4)
C22 0.082(4) 0.054(3) 0.212(7) 0.015(4) -0.071(4) 0.026(3)
C23 0.081(4) 0.083(4) 0.232(8) -0.010(4) -0.057(4) 0.028(3)
C24 0.219(9) 0.190(9) 0.230(10) 0.099(8) -0.120(8) -0.066(7)
Si 0.0325(6) 0.0403(6) 0.0354(6) 0.0025(5) 0.0074(4) 0.0118(5)
C25 0.035(2) 0.047(2) 0.036(2) 0.0070(18) 0.0111(16) 0.0127(17)
C26 0.054(3) 0.058(3) 0.049(3) -0.001(2) -0.001(2) 0.023(2)
C27 0.070(3) 0.086(3) 0.048(3) 0.004(2) -0.006(2) 0.037(3)
C28 0.064(3) 0.098(4) 0.054(3) -0.009(3) -0.016(2) 0.025(3)
C29 0.088(4) 0.065(3) 0.062(3) -0.016(3) -0.017(3) 0.005(3)
C30 0.070(3) 0.056(3) 0.048(3) 0.002(2) -0.007(2) 0.013(2)
C31 0.034(2) 0.044(2) 0.039(2) 0.0052(17) 0.0075(17) 0.0158(17)
C32 0.039(2) 0.063(3) 0.054(3) -0.005(2) 0.0125(19) 0.015(2)
C33 0.046(3) 0.090(3) 0.073(3) -0.004(3) 0.026(2) 0.020(2)
C34 0.075(3) 0.112(4) 0.063(3) -0.006(3) 0.040(3) 0.031(3)
C35 0.068(3) 0.112(4) 0.051(3) -0.023(3) 0.018(2) 0.020(3)
C36 0.041(2) 0.084(3) 0.045(3) -0.010(2) 0.012(2) 0.010(2)
Li1 0.048(4) 0.072(4) 0.045(4) 0.005(3) 0.008(3) 0.025(3)
O1 0.0503(18) 0.094(2) 0.059(2) 0.0110(17) 0.0013(15) 0.0096(16)
O2 0.0531(19) 0.104(2) 0.0565(19) 0.0033(17) 0.0007(15) 0.0081(17)
C37 0.082(4) 0.147(5) 0.115(5) 0.041(4) 0.022(3) 0.001(4)
C38 0.050(3) 0.112(4) 0.069(3) -0.012(3) -0.004(3) 0.011(3)
C39 0.062(3) 0.145(5) 0.063(3) 0.016(3) -0.012(3) 0.023(3)
C40 0.080(4) 0.141(5) 0.076(4) 0.027(3) 0.020(3) 0.004(3)
Li2 0.056(4) 0.057(4) 0.055(4) 0.009(3) 0.024(3) 0.020(3)
O3 0.068(2) 0.159(3) 0.0530(19) 0.0131(19) 0.0227(17) 0.057(2)
O4 0.055(2) 0.143(3) 0.079(2) 0.017(2) 0.0180(18) 0.045(2)
C41 0.091(4) 0.303(9) 0.069(4) 0.024(5) 0.012(3) 0.106(5)
C42 0.094(4) 0.164(5) 0.070(4) 0.021(4) 0.036(3) 0.063(4)
C43 0.080(4) 0.175(6) 0.093(4) 0.020(4) 0.040(3) 0.061(4)
C44 0.055(3) 0.184(6) 0.127(5) 0.023(4) 0.006(3) 0.033(4)

loop_
_atom_type_symbol
_atom_type_description
_atom_type_scat_dispersion_real
_atom_type_scat_dispersion_imag
_atom_type_scat_source
C C .0033 .0016 'International Tables Vol C Tables 4.2.6.8 and 6.1.1.4'
H H .0000 .0000 'International Tables Vol C Tables 4.2.6.8 and 6.1.1.4'
Li Li -.0003 .0001 'International Tables Vol C Tables 4.2.6.8 and 6.1.1.4'
B B .0013 .0007 'International Tables Vol C Tables 4.2.6.8 and 6.1.1.4'
N N .0061 .0033 'International Tables Vol C Tables 4.2.6.8 and 6.1.1.4'
O O .0106 .0060 'International Tables Vol C Tables 4.2.6.8 and 6.1.1.4'
Si Si .0817 .0704 'International Tables Vol C Tables 4.2.6.8 and 6.1.1.4'
P P .1023 .0942 'International Tables Vol C Tables 4.2.6.8 and 6.1.1.4'

loop_
_geom_angle_atom_site_label_1
_geom_angle_atom_site_label_2
_geom_angle_atom_site_label_3
_geom_angle
_geom_angle_site_symmetry_1
_geom_angle_site_symmetry_3
_geom_angle_publ_flag
B1 P1 Si 120.60(13) . . ?
B1 P1 Li1 146.87(19) . . ?
Si P1 Li1 81.52(15) . . ?
B1 P1 Li2 125.69(18) . . ?
Si P1 Li2 77.63(14) . . ?
Li1 P1 Li2 80.5(2) . . ?
B2 P2 Si 124.15(13) . . ?
B2 P2 Li1 143.86(19) . . ?
Si P2 Li1 81.93(15) . . ?
B2 P2 Li2 125.2(2) . . ?
Si P2 Li2 77.98(15) . . ?
Li1 P2 Li2 81.2(2) . . ?
N1 B1 N2 118.6(3) . . ?
N1 B1 P1 126.4(3) . . ?
N2 B1 P1 114.8(3) . . ?
B1 N1 C4 119.0(3) . . ?
B1 N1 C1 120.4(3) . . ?
C4 N1 C1 120.6(3) . . ?
B1 N2 C7 118.3(3) . . ?
B1 N2 C10 120.7(3) . . ?
C7 N2 C10 120.3(3) . . ?
B2 N3 C16 120.1(3) . . ?
B2 N3 C13 119.7(3) . . ?
C16 N3 C13 120.1(3) . . ?
C22 N4 C19 121.2(4) . . ?
C22 N4 B2 110.9(4) . . ?
C19 N4 B2 115.5(3) . . ?
N3 B2 N4 117.5(3) . . ?
N3 B2 P2 127.9(3) . . ?
N4 B2 P2 114.5(3) . . ?
N1 C1 C2 114.2(3) . . ?
N1 C1 C3 116.0(3) . . ?
C2 C1 C3 110.4(3) . . ?
N1 C1 H1 105.0 . . ?
C2 C1 H1 105.0 . . ?
C3 C1 H1 105.0 . . ?
C1 C2 H2A 109.5 . . ?
C1 C2 H2B 109.5 . . ?
H2A C2 H2B 109.5 . . ?
C1 C2 H2C 109.5 . . ?
H2A C2 H2C 109.5 . . ?
H2B C2 H2C 109.5 . . ?
C1 C3 H3A 109.5 . . ?
C1 C3 H3B 109.5 . . ?
H3A C3 H3B 109.5 . . ?
C1 C3 H3C 109.5 . . ?
H3A C3 H3C 109.5 . . ?
H3B C3 H3C 109.5 . . ?
N1 C4 C6 113.1(3) . . ?
N1 C4 C5 117.5(3) . . ?
C6 C4 C5 109.9(3) . . ?
N1 C4 H4 105.0 . . ?
C6 C4 H4 105.0 . . ?
C5 C4 H4 105.0 . . ?
C4 C5 H5A 109.5 . . ?
C4 C5 H5B 109.5 . . ?
H5A C5 H5B 109.5 . . ?
C4 C5 H5C 109.5 . . ?
H5A C5 H5C 109.5 . . ?
H5B C5 H5C 109.5 . . ?
C4 C6 H6A 109.5 . . ?
C4 C6 H6B 109.5 . . ?
H6A C6 H6B 109.5 . . ?
C4 C6 H6C 109.5 . . ?
H6A C6 H6C 109.5 . . ?
H6B C6 H6C 109.5 . . ?
N2 C7 C8 113.0(3) . . ?
N2 C7 C9 116.6(3) . . ?
C8 C7 C9 111.1(3) . . ?
N2 C7 H7 105.0 . . ?
C8 C7 H7 105.0 . . ?
C9 C7 H7 105.0 . . ?
C7 C8 H8A 109.5 . . ?
C7 C8 H8B 109.5 . . ?
H8A C8 H8B 109.5 . . ?
C7 C8 H8C 109.5 . . ?
H8A C8 H8C 109.5 . . ?
H8B C8 H8C 109.5 . . ?
C7 C9 H9A 109.5 . . ?
C7 C9 H9B 109.5 . . ?
H9A C9 H9B 109.5 . . ?
C7 C9 H9C 109.5 . . ?
H9A C9 H9C 109.5 . . ?
H9B C9 H9C 109.5 . . ?
N2 C10 C11 113.7(3) . . ?
N2 C10 C12 117.1(3) . . ?
C11 C10 C12 114.0(3) . . ?
N2 C10 H10 103.2 . . ?
C11 C10 H10 103.2 . . ?
C12 C10 H10 103.2 . . ?
C10 C11 H11A 109.5 . . ?
C10 C11 H11B 109.5 . . ?
H11A C11 H11B 109.5 . . ?
C10 C11 H11C 109.5 . . ?
H11A C11 H11C 109.5 . . ?
H11B C11 H11C 109.5 . . ?
C10 C12 H12A 109.5 . . ?
C10 C12 H12B 109.5 . . ?
H12A C12 H12B 109.5 . . ?
C10 C12 H12C 109.5 . . ?
H12A C12 H12C 109.5 . . ?
H12B C12 H12C 109.5 . . ?
N3 C13 C15 112.3(3) . . ?
N3 C13 C14 117.5(3) . . ?
C15 C13 C14 109.3(3) . . ?
N3 C13 H13 105.6 . . ?
C15 C13 H13 105.6 . . ?
C14 C13 H13 105.6 . . ?
C13 C14 H14A 109.5 . . ?
C13 C14 H14B 109.5 . . ?
H14A C14 H14B 109.5 . . ?
C13 C14 H14C 109.5 . . ?
H14A C14 H14C 109.5 . . ?
H14B C14 H14C 109.5 . . ?
C13 C15 H15A 109.5 . . ?
C13 C15 H15B 109.5 . . ?
H15A C15 H15B 109.5 . . ?
C13 C15 H15C 109.5 . . ?
H15A C15 H15C 109.5 . . ?
H15B C15 H15C 109.5 . . ?
N3 C16 C17 115.8(3) . . ?
N3 C16 C18 112.8(3) . . ?
C17 C16 C18 111.5(3) . . ?
N3 C16 H16 105.2 . . ?
C17 C16 H16 105.2 . . ?
C18 C16 H16 105.2 . . ?
C16 C17 H17A 109.5 . . ?
C16 C17 H17B 109.5 . . ?
H17A C17 H17B 109.5 . . ?
C16 C17 H17C 109.5 . . ?
H17A C17 H17C 109.5 . . ?
H17B C17 H17C 109.5 . . ?
C16 C18 H18A 109.5 . . ?
C16 C18 H18B 109.5 . . ?
H18A C18 H18B 109.5 . . ?
C16 C18 H18C 109.5 . . ?
H18A C18 H18C 109.5 . . ?
H18B C18 H18C 109.5 . . ?
N4 C19 C20 109.3(4) . . ?
N4 C19 C21 114.6(5) . . ?
C20 C19 C21 109.2(5) . . ?
N4 C19 H19 107.8 . . ?
C20 C19 H19 107.8 . . ?
C21 C19 H19 107.8 . . ?
C19 C20 H20A 109.5 . . ?
C19 C20 H20B 109.5 . . ?
H20A C20 H20B 109.5 . . ?
C19 C20 H20C 109.5 . . ?
H20A C20 H20C 109.5 . . ?
H20B C20 H20C 109.5 . . ?
C19 C21 H21A 109.5 . . ?
C19 C21 H21B 109.5 . . ?
H21A C21 H21B 109.5 . . ?
C19 C21 H21C 109.5 . . ?
H21A C21 H21C 109.5 . . ?
H21B C21 H21C 109.5 . . ?
C24 C22 N4 120.4(5) . . ?
C24 C22 C23 118.1(5) . . ?
N4 C22 C23 112.5(5) . . ?
C24 C22 H22 100.1 . . ?
N4 C22 H22 100.1 . . ?
C23 C22 H22 100.1 . . ?
C22 C23 H23A 109.5 . . ?
C22 C23 H23B 109.5 . . ?
H23A C23 H23B 109.5 . . ?
C22 C23 H23C 109.5 . . ?
H23A C23 H23C 109.5 . . ?
H23B C23 H23C 109.5 . . ?
C22 C24 H24A 109.5 . . ?
C22 C24 H24B 109.5 . . ?
H24A C24 H24B 109.5 . . ?
C22 C24 H24C 109.5 . . ?
H24A C24 H24C 109.5 . . ?
H24B C24 H24C 109.5 . . ?
C25 Si C31 104.96(15) . . ?
C25 Si P1 114.68(12) . . ?
C31 Si P1 115.18(12) . . ?
C25 Si P2 113.27(12) . . ?
C31 Si P2 115.00(11) . . ?
P1 Si P2 94.01(5) . . ?
C25 Si Li2 91.31(16) . . ?
C31 Si Li2 163.72(17) . . ?
P1 Si Li2 56.39(13) . . ?
P2 Si Li2 55.94(12) . . ?
C25 Si Li1 156.59(15) . . ?
C31 Si Li1 98.42(15) . . ?
P1 Si Li1 54.06(13) . . ?
P2 Si Li1 53.57(13) . . ?
Li2 Si Li1 65.30(17) . . ?
C30 C25 C26 115.7(3) . . ?
C30 C25 Si 123.3(3) . . ?
C26 C25 Si 120.9(3) . . ?
C27 C26 C25 122.7(4) . . ?
C27 C26 H26 118.7 . . ?
C25 C26 H26 118.6 . . ?
C28 C27 C26 119.7(4) . . ?
C28 C27 H27 120.1 . . ?
C26 C27 H27 120.1 . . ?
C27 C28 C29 119.5(4) . . ?
C27 C28 H28 120.3 . . ?
C29 C28 H28 120.3 . . ?
C28 C29 C30 120.2(4) . . ?
C28 C29 H29 119.9 . . ?
C30 C29 H29 119.9 . . ?
C25 C30 C29 122.2(4) . . ?
C25 C30 H30 118.9 . . ?
C29 C30 H30 118.9 . . ?
C36 C31 C32 116.2(3) . . ?
C36 C31 Si 120.3(3) . . ?
C32 C31 Si 123.3(3) . . ?
C33 C32 C31 122.1(4) . . ?
C33 C32 H32 119.0 . . ?
C31 C32 H32 119.0 . . ?
C34 C33 C32 120.1(4) . . ?
C34 C33 H33 119.9 . . ?
C32 C33 H33 119.9 . . ?
C33 C34 C35 119.9(4) . . ?
C33 C34 H34 120.1 . . ?
C35 C34 H34 120.1 . . ?
C34 C35 C36 119.4(4) . . ?
C34 C35 H35 120.3 . . ?
C36 C35 H35 120.3 . . ?
C31 C36 C35 122.3(4) . . ?
C31 C36 H36 118.8 . . ?
C35 C36 H36 118.8 . . ?
O1 Li1 O2 80.2(2) . . ?
O1 Li1 P2 143.6(3) . . ?
O2 Li1 P2 110.1(3) . . ?
O1 Li1 P1 113.0(3) . . ?
O2 Li1 P1 145.5(3) . . ?
P2 Li1 P1 78.78(18) . . ?
O1 Li1 Si 157.3(3) . . ?
O2 Li1 Si 119.5(3) . . ?
P2 Li1 Si 44.50(10) . . ?
P1 Li1 Si 44.41(10) . . ?
O1 Li1 Li2 110.7(3) . . ?
O2 Li1 Li2 157.5(3) . . ?
P2 Li1 Li2 49.46(15) . . ?
P1 Li1 Li2 49.78(15) . . ?
Si Li1 Li2 55.58(15) . . ?
C38 O1 C37 111.6(4) . . ?
C38 O1 Li1 114.2(3) . . ?
C37 O1 Li1 124.6(3) . . ?
C39 O2 C40 113.0(4) . . ?
C39 O2 Li1 107.7(3) . . ?
C40 O2 Li1 123.3(3) . . ?
O1 C37 H37A 109.5 . . ?
O1 C37 H37B 109.5 . . ?
H37A C37 H37B 109.5 . . ?
O1 C37 H37C 109.5 . . ?
H37A C37 H37C 109.5 . . ?
H37B C37 H37C 109.5 . . ?
O1 C38 C39 107.7(4) . . ?
O1 C38 H38A 110.2 . . ?
C39 C38 H38A 110.2 . . ?
O1 C38 H38B 110.2 . . ?
C39 C38 H38B 110.2 . . ?
H38A C38 H38B 108.5 . . ?
O2 C39 C38 108.9(4) . . ?
O2 C39 H39A 109.9 . . ?
C38 C39 H39A 109.9 . . ?
O2 C39 H39B 109.9 . . ?
C38 C39 H39B 109.9 . . ?
H39A C39 H39B 108.3 . . ?
O2 C40 H40A 109.5 . . ?
O2 C40 H40B 109.5 . . ?
H40A C40 H40B 109.5 . . ?
O2 C40 H40C 109.5 . . ?
H40A C40 H40C 109.5 . . ?
H40B C40 H40C 109.5 . . ?
O4 Li2 O3 79.7(3) . . ?
O4 Li2 P2 121.7(3) . . ?
O3 Li2 P2 131.0(3) . . ?
O4 Li2 P1 127.0(3) . . ?
O3 Li2 P1 126.0(3) . . ?
P2 Li2 P1 78.65(18) . . ?
O4 Li2 Si 162.7(3) . . ?
O3 Li2 Si 117.4(3) . . ?
P2 Li2 Si 46.08(10) . . ?
P1 Li2 Si 45.98(10) . . ?
O4 Li2 Li1 103.9(3) . . ?
O3 Li2 Li1 175.5(3) . . ?
P2 Li2 Li1 49.34(16) . . ?
P1 Li2 Li1 49.71(16) . . ?
Si Li2 Li1 59.12(15) . . ?
C42 O3 C41 115.9(4) . . ?
C42 O3 Li2 113.7(3) . . ?
C41 O3 Li2 128.4(3) . . ?
C43 O4 C44 116.6(4) . . ?
C43 O4 Li2 114.5(3) . . ?
C44 O4 Li2 126.5(4) . . ?
O3 C41 H41A 109.5 . . ?
O3 C41 H41B 109.5 . . ?
H41A C41 H41B 109.5 . . ?
O3 C41 H41C 109.5 . . ?
H41A C41 H41C 109.5 . . ?
H41B C41 H41C 109.5 . . ?
O3 C42 C43 113.9(4) . . ?
O3 C42 H42A 108.8 . . ?
C43 C42 H42A 108.8 . . ?
O3 C42 H42B 108.8 . . ?
C43 C42 H42B 108.8 . . ?
H42A C42 H42B 107.7 . . ?
O4 C43 C42 114.4(4) . . ?
O4 C43 H43A 108.7 . . ?
C42 C43 H43A 108.7 . . ?
O4 C43 H43B 108.7 . . ?
C42 C43 H43B 108.7 . . ?
H43A C43 H43B 107.6 . . ?
O4 C44 H44A 109.5 . . ?
O4 C44 H44B 109.5 . . ?
H44A C44 H44B 109.5 . . ?
O4 C44 H44C 109.5 . . ?
H44A C44 H44C 109.5 . . ?
H44B C44 H44C 109.5 . . ?

loop_
_geom_bond_atom_site_label_1
_geom_bond_atom_site_label_2
_geom_bond_distance
_geom_bond_site_symmetry_2
_geom_bond_publ_flag
P1 B1 1.937(4) . ?
P1 Si 2.2217(16) . ?
P1 Li1 2.570(6) . ?
P1 Li2 2.573(6) . ?
P2 B2 1.931(4) . ?
P2 Si 2.2228(14) . ?
P2 Li1 2.552(7) . ?
P2 Li2 2.556(6) . ?
B1 N1 1.438(5) . ?
B1 N2 1.459(5) . ?
N1 C4 1.464(4) . ?
N1 C1 1.476(4) . ?
N2 C7 1.468(4) . ?
N2 C10 1.474(4) . ?
N3 B2 1.429(5) . ?
N3 C16 1.478(4) . ?
N3 C13 1.479(4) . ?
N4 C22 1.484(6) . ?
N4 C19 1.489(5) . ?
N4 B2 1.491(5) . ?
C1 C2 1.524(5) . ?
C1 C3 1.526(5) . ?
C1 H1 0.9800 . ?
C2 H2A 0.9600 . ?
C2 H2B 0.9600 . ?
C2 H2C 0.9600 . ?
C3 H3A 0.9600 . ?
C3 H3B 0.9600 . ?
C3 H3C 0.9600 . ?
C4 C6 1.521(5) . ?
C4 C5 1.539(5) . ?
C4 H4 0.9800 . ?
C5 H5A 0.9600 . ?
C5 H5B 0.9600 . ?
C5 H5C 0.9600 . ?
C6 H6A 0.9600 . ?
C6 H6B 0.9600 . ?
C6 H6C 0.9600 . ?
C7 C8 1.517(5) . ?
C7 C9 1.530(5) . ?
C7 H7 0.9800 . ?
C8 H8A 0.9600 . ?
C8 H8B 0.9600 . ?
C8 H8C 0.9600 . ?
C9 H9A 0.9600 . ?
C9 H9B 0.9600 . ?
C9 H9C 0.9600 . ?
C10 C11 1.498(5) . ?
C10 C12 1.512(5) . ?
C10 H10 0.9800 . ?
C11 H11A 0.9600 . ?
C11 H11B 0.9600 . ?
C11 H11C 0.9600 . ?
C12 H12A 0.9600 . ?
C12 H12B 0.9600 . ?
C12 H12C 0.9600 . ?
C13 C15 1.530(5) . ?
C13 C14 1.534(5) . ?
C13 H13 0.9800 . ?
C14 H14A 0.9600 . ?
C14 H14B 0.9600 . ?
C14 H14C 0.9600 . ?
C15 H15A 0.9600 . ?
C15 H15B 0.9600 . ?
C15 H15C 0.9600 . ?
C16 C17 1.523(5) . ?
C16 C18 1.531(5) . ?
C16 H16 0.9800 . ?
C17 H17A 0.9600 . ?
C17 H17B 0.9600 . ?
C17 H17C 0.9600 . ?
C18 H18A 0.9600 . ?
C18 H18B 0.9600 . ?
C18 H18C 0.9600 . ?
C19 C20 1.510(7) . ?
C19 C21 1.522(6) . ?
C19 H19 0.9800 . ?
C20 H20A 0.9600 . ?
C20 H20B 0.9600 . ?
C20 H20C 0.9600 . ?
C21 H21A 0.9600 . ?
C21 H21B 0.9600 . ?
C21 H21C 0.9600 . ?
C22 C24 1.333(8) . ?
C22 C23 1.555(6) . ?
C22 H22 0.9800 . ?
C23 H23A 0.9600 . ?
C23 H23B 0.9600 . ?
C23 H23C 0.9600 . ?
C24 H24A 0.9600 . ?
C24 H24B 0.9600 . ?
C24 H24C 0.9600 . ?
Si C25 1.898(3) . ?
Si C31 1.912(3) . ?
Si Li2 3.018(6) . ?
Si Li1 3.140(6) . ?
C25 C30 1.380(5) . ?
C25 C26 1.393(5) . ?
C26 C27 1.385(5) . ?
C26 H26 0.9300 . ?
C27 C28 1.368(6) . ?
C27 H27 0.9300 . ?
C28 C29 1.369(6) . ?
C28 H28 0.9300 . ?
C29 C30 1.391(5) . ?
C29 H29 0.9300 . ?
C30 H30 0.9300 . ?
C31 C36 1.385(5) . ?
C31 C32 1.390(4) . ?
C32 C33 1.380(5) . ?
C32 H32 0.9300 . ?
C33 C34 1.363(5) . ?
C33 H33 0.9300 . ?
C34 C35 1.377(5) . ?
C34 H34 0.9300 . ?
C35 C36 1.386(5) . ?
C35 H35 0.9300 . ?
C36 H36 0.9300 . ?
Li1 O1 1.995(7) . ?
Li1 O2 2.061(7) . ?
Li1 Li2 3.324(9) . ?
O1 C38 1.396(5) . ?
O1 C37 1.409(5) . ?
O2 C39 1.411(5) . ?
O2 C40 1.418(5) . ?
C37 H37A 0.9600 . ?
C37 H37B 0.9600 . ?
C37 H37C 0.9600 . ?
C38 C39 1.473(6) . ?
C38 H38A 0.9700 . ?
C38 H38B 0.9700 . ?
C39 H39A 0.9700 . ?
C39 H39B 0.9700 . ?
C40 H40A 0.9600 . ?
C40 H40B 0.9600 . ?
C40 H40C 0.9600 . ?
Li2 O4 1.994(7) . ?
Li2 O3 2.029(7) . ?
O3 C42 1.360(5) . ?
O3 C41 1.400(5) . ?
O4 C43 1.364(5) . ?
O4 C44 1.406(5) . ?
C41 H41A 0.9600 . ?
C41 H41B 0.9600 . ?
C41 H41C 0.9600 . ?
C42 C43 1.419(6) . ?
C42 H42A 0.9700 . ?
C42 H42B 0.9700 . ?
C43 H43A 0.9700 . ?
C43 H43B 0.9700 . ?
C44 H44A 0.9600 . ?
C44 H44B 0.9600 . ?
C44 H44C 0.9600 . ?

loop_
_geom_torsion_atom_site_label_1
_geom_torsion_atom_site_label_2
_geom_torsion_atom_site_label_3
_geom_torsion_atom_site_label_4
_geom_torsion
_geom_torsion_site_symmetry_1
_geom_torsion_site_symmetry_2
_geom_torsion_site_symmetry_3
_geom_torsion_site_symmetry_4
_geom_torsion_publ_flag
Si P1 B1 N1 -31.2(4) . . . . ?
Li1 P1 B1 N1 95.2(4) . . . . ?
Li2 P1 B1 N1 -128.0(3) . . . . ?
Si P1 B1 N2 153.1(2) . . . . ?
Li1 P1 B1 N2 -80.5(4) . . . . ?
Li2 P1 B1 N2 56.3(3) . . . . ?
N2 B1 N1 C4 151.1(3) . . . . ?
P1 B1 N1 C4 -24.4(5) . . . . ?
N2 B1 N1 C1 -28.1(5) . . . . ?
P1 B1 N1 C1 156.4(3) . . . . ?
N1 B1 N2 C7 -50.1(4) . . . . ?
P1 B1 N2 C7 125.9(3) . . . . ?
N1 B1 N2 C10 139.9(3) . . . . ?
P1 B1 N2 C10 -44.1(4) . . . . ?
C16 N3 B2 N4 12.7(5) . . . . ?
C13 N3 B2 N4 -162.5(3) . . . . ?
C16 N3 B2 P2 -169.3(3) . . . . ?
C13 N3 B2 P2 15.4(5) . . . . ?
C22 N4 B2 N3 90.4(4) . . . . ?
C19 N4 B2 N3 -126.9(4) . . . . ?
C22 N4 B2 P2 -87.8(4) . . . . ?
C19 N4 B2 P2 54.9(4) . . . . ?
Si P2 B2 N3 21.6(4) . . . . ?
Li1 P2 B2 N3 -108.3(4) . . . . ?
Li2 P2 B2 N3 121.4(4) . . . . ?
Si P2 B2 N4 -160.4(2) . . . . ?
Li1 P2 B2 N4 69.7(4) . . . . ?
Li2 P2 B2 N4 -60.6(4) . . . . ?
B1 N1 C1 C2 -99.7(4) . . . . ?
C4 N1 C1 C2 81.1(4) . . . . ?
B1 N1 C1 C3 130.3(4) . . . . ?
C4 N1 C1 C3 -48.9(5) . . . . ?
B1 N1 C4 C6 -92.2(4) . . . . ?
C1 N1 C4 C6 87.1(4) . . . . ?
B1 N1 C4 C5 138.1(3) . . . . ?
C1 N1 C4 C5 -42.7(5) . . . . ?
B1 N2 C7 C8 -85.2(4) . . . . ?
C10 N2 C7 C8 84.8(4) . . . . ?
B1 N2 C7 C9 144.2(3) . . . . ?
C10 N2 C7 C9 -45.8(5) . . . . ?
B1 N2 C10 C11 -102.7(4) . . . . ?
C7 N2 C10 C11 87.5(4) . . . . ?
B1 N2 C10 C12 121.0(4) . . . . ?
C7 N2 C10 C12 -48.8(5) . . . . ?
B2 N3 C13 C15 86.9(4) . . . . ?
C16 N3 C13 C15 -88.3(4) . . . . ?
B2 N3 C13 C14 -145.0(3) . . . . ?
C16 N3 C13 C14 39.7(5) . . . . ?
B2 N3 C16 C17 -123.5(4) . . . . ?
C13 N3 C16 C17 51.7(5) . . . . ?
B2 N3 C16 C18 106.3(4) . . . . ?
C13 N3 C16 C18 -78.5(4) . . . . ?
C22 N4 C19 C20 -169.3(4) . . . . ?
B2 N4 C19 C20 52.1(5) . . . . ?
C22 N4 C19 C21 -46.3(6) . . . . ?
B2 N4 C19 C21 175.1(4) . . . . ?
C19 N4 C22 C24 99.6(9) . . . . ?
B2 N4 C22 C24 -120.2(8) . . . . ?
C19 N4 C22 C23 -46.9(6) . . . . ?
B2 N4 C22 C23 93.3(5) . . . . ?
B1 P1 Si C25 -50.33(19) . . . . ?
Li1 P1 Si C25 156.10(18) . . . . ?
Li2 P1 Si C25 74.02(19) . . . . ?
B1 P1 Si C31 71.68(18) . . . . ?
Li1 P1 Si C31 -81.89(18) . . . . ?
Li2 P1 Si C31 -163.96(19) . . . . ?
B1 P1 Si P2 -168.24(14) . . . . ?
Li1 P1 Si P2 38.18(15) . . . . ?
Li2 P1 Si P2 -43.89(15) . . . . ?
B1 P1 Si Li2 -124.4(2) . . . . ?
Li1 P1 Si Li2 82.1(2) . . . . ?
B1 P1 Si Li1 153.6(2) . . . . ?
Li2 P1 Si Li1 -82.1(2) . . . . ?
B2 P2 Si C25 49.7(2) . . . . ?
Li1 P2 Si C25 -157.54(18) . . . . ?
Li2 P2 Si C25 -74.88(19) . . . . ?
B2 P2 Si C31 -71.1(2) . . . . ?
Li1 P2 Si C31 81.75(19) . . . . ?
Li2 P2 Si C31 164.40(19) . . . . ?
B2 P2 Si P1 168.72(16) . . . . ?
Li1 P2 Si P1 -38.47(15) . . . . ?
Li2 P2 Si P1 44.18(15) . . . . ?
B2 P2 Si Li2 124.5(2) . . . . ?
Li1 P2 Si Li2 -82.7(2) . . . . ?
B2 P2 Si Li1 -152.8(2) . . . . ?
Li2 P2 Si Li1 82.7(2) . . . . ?
C31 Si C25 C30 96.8(3) . . . . ?
P1 Si C25 C30 -135.8(3) . . . . ?
P2 Si C25 C30 -29.4(3) . . . . ?
Li2 Si C25 C30 -82.6(3) . . . . ?
Li1 Si C25 C30 -80.1(5) . . . . ?
C31 Si C25 C26 -85.8(3) . . . . ?
P1 Si C25 C26 41.7(3) . . . . ?
P2 Si C25 C26 148.0(3) . . . . ?
Li2 Si C25 C26 94.9(3) . . . . ?
Li1 Si C25 C26 97.3(5) . . . . ?
C30 C25 C26 C27 -0.6(6) . . . . ?
Si C25 C26 C27 -178.3(3) . . . . ?
C25 C26 C27 C28 -0.2(6) . . . . ?
C26 C27 C28 C29 0.7(7) . . . . ?
C27 C28 C29 C30 -0.3(7) . . . . ?
C26 C25 C30 C29 1.0(6) . . . . ?
Si C25 C30 C29 178.5(3) . . . . ?
C28 C29 C30 C25 -0.5(7) . . . . ?
C25 Si C31 C36 168.7(3) . . . . ?
P1 Si C31 C36 41.6(3) . . . . ?
P2 Si C31 C36 -66.2(3) . . . . ?
Li2 Si C31 C36 -13.6(7) . . . . ?
Li1 Si C31 C36 -12.6(3) . . . . ?
C25 Si C31 C32 -16.3(3) . . . . ?
P1 Si C31 C32 -143.4(3) . . . . ?
P2 Si C31 C32 108.9(3) . . . . ?
Li2 Si C31 C32 161.5(5) . . . . ?
Li1 Si C31 C32 162.5(3) . . . . ?
C36 C31 C32 C33 0.1(6) . . . . ?
Si C31 C32 C33 -175.1(3) . . . . ?
C31 C32 C33 C34 0.7(6) . . . . ?
C32 C33 C34 C35 -1.6(7) . . . . ?
C33 C34 C35 C36 1.6(7) . . . . ?
C32 C31 C36 C35 0.0(6) . . . . ?
Si C31 C36 C35 175.4(3) . . . . ?
C34 C35 C36 C31 -0.8(7) . . . . ?
B2 P2 Li1 O1 -73.0(6) . . . . ?
Si P2 Li1 O1 146.9(5) . . . . ?
Li2 P2 Li1 O1 67.9(5) . . . . ?
B2 P2 Li1 O2 28.0(5) . . . . ?
Si P2 Li1 O2 -112.1(3) . . . . ?
Li2 P2 Li1 O2 168.9(3) . . . . ?
B2 P2 Li1 P1 173.3(2) . . . . ?
Si P2 Li1 P1 33.15(10) . . . . ?
Li2 P2 Li1 P1 -45.85(18) . . . . ?
B2 P2 Li1 Si 140.1(3) . . . . ?
Li2 P2 Li1 Si -78.99(15) . . . . ?
B2 P2 Li1 Li2 -140.9(3) . . . . ?
Si P2 Li1 Li2 78.99(15) . . . . ?
B1 P1 Li1 O1 47.4(5) . . . . ?
Si P1 Li1 O1 -177.1(3) . . . . ?
Li2 P1 Li1 O1 -98.3(3) . . . . ?
B1 P1 Li1 O2 -59.4(7) . . . . ?
Si P1 Li1 O2 76.1(5) . . . . ?
Li2 P1 Li1 O2 154.9(6) . . . . ?
B1 P1 Li1 P2 -168.7(3) . . . . ?
Si P1 Li1 P2 -33.20(11) . . . . ?
Li2 P1 Li1 P2 45.57(17) . . . . ?
B1 P1 Li1 Si -135.5(3) . . . . ?
Li2 P1 Li1 Si 78.77(15) . . . . ?
B1 P1 Li1 Li2 145.7(3) . . . . ?
Si P1 Li1 Li2 -78.77(15) . . . . ?
C25 Si Li1 O1 -60.9(10) . . . . ?
C31 Si Li1 O1 122.0(8) . . . . ?
P1 Si Li1 O1 7.0(7) . . . . ?
P2 Si Li1 O1 -123.0(8) . . . . ?
Li2 Si Li1 O1 -58.3(8) . . . . ?
C25 Si Li1 O2 151.3(3) . . . . ?
C31 Si Li1 O2 -25.7(3) . . . . ?
P1 Si Li1 O2 -140.7(4) . . . . ?
P2 Si Li1 O2 89.3(3) . . . . ?
Li2 Si Li1 O2 154.0(4) . . . . ?
C25 Si Li1 P2 62.1(4) . . . . ?
C31 Si Li1 P2 -114.95(14) . . . . ?
P1 Si Li1 P2 129.96(16) . . . . ?
Li2 Si Li1 P2 64.74(16) . . . . ?
C25 Si Li1 P1 -67.9(4) . . . . ?
C31 Si Li1 P1 115.09(14) . . . . ?
P2 Si Li1 P1 -129.96(16) . . . . ?
Li2 Si Li1 P1 -65.22(16) . . . . ?
C25 Si Li1 Li2 -2.7(5) . . . . ?
C31 Si Li1 Li2 -179.69(17) . . . . ?
P1 Si Li1 Li2 65.22(16) . . . . ?
P2 Si Li1 Li2 -64.74(16) . . . . ?
O2 Li1 O1 C38 6.2(4) . . . . ?
P2 Li1 O1 C38 116.9(5) . . . . ?
P1 Li1 O1 C38 -140.4(3) . . . . ?
Si Li1 O1 C38 -145.6(7) . . . . ?
Li2 Li1 O1 C38 165.8(3) . . . . ?
O2 Li1 O1 C37 149.4(4) . . . . ?
P2 Li1 O1 C37 -99.9(6) . . . . ?
P1 Li1 O1 C37 2.8(5) . . . . ?
Si Li1 O1 C37 -2.5(10) . . . . ?
Li2 Li1 O1 C37 -51.1(5) . . . . ?
O1 Li1 O2 C39 21.5(4) . . . . ?
P2 Li1 O2 C39 -122.3(3) . . . . ?
P1 Li1 O2 C39 138.0(5) . . . . ?
Si Li1 O2 C39 -170.6(3) . . . . ?
Li2 Li1 O2 C39 -99.9(8) . . . . ?
O1 Li1 O2 C40 156.0(4) . . . . ?
P2 Li1 O2 C40 12.2(5) . . . . ?
P1 Li1 O2 C40 -87.4(7) . . . . ?
Si Li1 O2 C40 -36.1(5) . . . . ?
Li2 Li1 O2 C40 34.7(10) . . . . ?
C37 O1 C38 C39 -179.3(4) . . . . ?
Li1 O1 C38 C39 -31.4(5) . . . . ?
C40 O2 C39 C38 176.0(4) . . . . ?
Li1 O2 C39 C38 -44.3(5) . . . . ?
O1 C38 C39 O2 50.1(5) . . . . ?
B2 P2 Li2 O4 72.1(4) . . . . ?
Si P2 Li2 O4 -164.4(4) . . . . ?
Li1 P2 Li2 O4 -80.9(4) . . . . ?
B2 P2 Li2 O3 -32.9(5) . . . . ?
Si P2 Li2 O3 90.6(4) . . . . ?
Li1 P2 Li2 O3 174.1(4) . . . . ?
B2 P2 Li2 P1 -161.26(16) . . . . ?
Si P2 Li2 P1 -37.75(10) . . . . ?
Li1 P2 Li2 P1 45.81(18) . . . . ?
B2 P2 Li2 Si -123.51(18) . . . . ?
Li1 P2 Li2 Si 83.56(15) . . . . ?
B2 P2 Li2 Li1 152.9(2) . . . . ?
Si P2 Li2 Li1 -83.56(15) . . . . ?
B1 P1 Li2 O4 -81.9(4) . . . . ?
Si P1 Li2 O4 159.1(4) . . . . ?
Li1 P1 Li2 O4 75.8(4) . . . . ?
B1 P1 Li2 O3 23.8(4) . . . . ?
Si P1 Li2 O3 -95.1(3) . . . . ?
Li1 P1 Li2 O3 -178.5(4) . . . . ?
B1 P1 Li2 P2 156.78(16) . . . . ?
Si P1 Li2 P2 37.83(10) . . . . ?
Li1 P1 Li2 P2 -45.49(18) . . . . ?
B1 P1 Li2 Si 118.95(18) . . . . ?
Li1 P1 Li2 Si -83.32(15) . . . . ?
B1 P1 Li2 Li1 -157.7(2) . . . . ?
Si P1 Li2 Li1 83.32(16) . . . . ?
C25 Si Li2 O4 167.7(11) . . . . ?
C31 Si Li2 O4 -10.2(15) . . . . ?
P1 Si Li2 O4 -73.2(10) . . . . ?
P2 Si Li2 O4 50.2(10) . . . . ?
Li1 Si Li2 O4 -11.3(10) . . . . ?
C25 Si Li2 O3 -4.3(3) . . . . ?
C31 Si Li2 O3 177.9(4) . . . . ?
P1 Si Li2 O3 114.8(3) . . . . ?
P2 Si Li2 O3 -121.8(3) . . . . ?
Li1 Si Li2 O3 176.8(4) . . . . ?
C25 Si Li2 P2 117.49(14) . . . . ?
C31 Si Li2 P2 -60.3(6) . . . . ?
P1 Si Li2 P2 -123.41(16) . . . . ?
Li1 Si Li2 P2 -61.44(16) . . . . ?
C25 Si Li2 P1 -119.10(14) . . . . ?
C31 Si Li2 P1 63.1(6) . . . . ?
P2 Si Li2 P1 123.41(16) . . . . ?
Li1 Si Li2 P1 61.97(16) . . . . ?
C25 Si Li2 Li1 178.93(18) . . . . ?
C31 Si Li2 Li1 1.1(6) . . . . ?
P1 Si Li2 Li1 -61.97(16) . . . . ?
P2 Si Li2 Li1 61.44(16) . . . . ?
O1 Li1 Li2 O4 -24.0(4) . . . . ?
O2 Li1 Li2 O4 91.9(8) . . . . ?
P2 Li1 Li2 O4 120.1(3) . . . . ?
P1 Li1 Li2 O4 -127.1(3) . . . . ?
Si Li1 Li2 O4 176.6(3) . . . . ?
O1 Li1 Li2 O3 119(4) . . . . ?
O2 Li1 Li2 O3 -125(4) . . . . ?
P2 Li1 Li2 O3 -97(4) . . . . ?
P1 Li1 Li2 O3 16(4) . . . . ?
Si Li1 Li2 O3 -40(4) . . . . ?
O1 Li1 Li2 P2 -144.0(3) . . . . ?
O2 Li1 Li2 P2 -28.2(7) . . . . ?
P1 Li1 Li2 P2 112.8(2) . . . . ?
Si Li1 Li2 P2 56.51(12) . . . . ?
O1 Li1 Li2 P1 103.1(3) . . . . ?
O2 Li1 Li2 P1 -141.0(8) . . . . ?
P2 Li1 Li2 P1 -112.8(2) . . . . ?
Si Li1 Li2 P1 -56.32(12) . . . . ?
O1 Li1 Li2 Si 159.4(3) . . . . ?
O2 Li1 Li2 Si -84.7(8) . . . . ?
P2 Li1 Li2 Si -56.51(12) . . . . ?
P1 Li1 Li2 Si 56.32(12) . . . . ?
O4 Li2 O3 C42 6.4(4) . . . . ?
P2 Li2 O3 C42 129.7(4) . . . . ?
P1 Li2 O3 C42 -122.3(4) . . . . ?
Si Li2 O3 C42 -176.1(4) . . . . ?
Li1 Li2 O3 C42 -138(4) . . . . ?
O4 Li2 O3 C41 169.3(5) . . . . ?
P2 Li2 O3 C41 -67.4(6) . . . . ?
P1 Li2 O3 C41 40.7(6) . . . . ?
Si Li2 O3 C41 -13.1(6) . . . . ?
Li1 Li2 O3 C41 25(4) . . . . ?
O3 Li2 O4 C43 5.9(4) . . . . ?
P2 Li2 O4 C43 -126.3(4) . . . . ?
P1 Li2 O4 C43 133.6(4) . . . . ?
Si Li2 O4 C43 -166.8(10) . . . . ?
Li1 Li2 O4 C43 -176.8(4) . . . . ?
O3 Li2 O4 C44 167.8(4) . . . . ?
P2 Li2 O4 C44 35.5(6) . . . . ?
P1 Li2 O4 C44 -64.6(6) . . . . ?
Si Li2 O4 C44 -5.0(13) . . . . ?
Li1 Li2 O4 C44 -14.9(5) . . . . ?
C41 O3 C42 C43 177.6(6) . . . . ?
Li2 O3 C42 C43 -17.1(7) . . . . ?
C44 O4 C43 C42 179.3(5) . . . . ?
Li2 O4 C43 C42 -16.9(7) . . . . ?
O3 C42 C43 O4 22.5(8) . . . . ?
